data_2313040
loop_
_publ_author_name
'Liu, Jiyong'

_publ_section_title
;
 Crystal structure and Hirshfeld surface analysis of saflufenacil.
;
_journal_coeditor_code DJ2090
_journal_issue 'Pt 6'
_journal_name_full 'Acta crystallographica. Section E, Crystallographic communications'
_journal_page_first 606
_journal_page_last 609
_journal_paper_doi 10.1107/S2056989026004585
_journal_volume 82
_journal_year 2026
_chemical_formula_iupac 'C17 H17 Cl F4 N4 O5 S'
_chemical_formula_moiety 'C17 H17 Cl F4 N4 O5 S'
_chemical_formula_sum 'C17 H17 Cl F4 N4 O5 S'
_chemical_formula_weight 500.85
_chemical_name_systematic
2-Chloro-4-fluoro-<i>N</i>-(<i>N</i>-isopropyl-<i>N</i>-methylsulfamoyl)-5-[3-methyl-2,6-dioxo-4-(trifluoromethyl)-1,2,3,6-tetrahydropyrimidin-1-yl]benzamide
_space_group_crystal_system monoclinic
_space_group_IT_number 14
_space_group_name_Hall '-P 2ybc'
_space_group_name_H-M_alt 'P 1 21/c 1'
_atom_sites_solution_hydrogens mixed
_atom_sites_solution_primary direct
_audit_creation_method
;FinalCif V157 by Daniel Kratzert, Freiburg 2026,
https://dkratzert.de/finalcif.html
;
_cell_angle_alpha 90
_cell_angle_beta 95.215(2)
_cell_angle_gamma 90
_cell_formula_units_Z 4
_cell_length_a 9.4837(4)
_cell_length_b 7.7770(4)
_cell_length_c 28.4673(13)
_cell_measurement_reflns_used 5773
_cell_measurement_temperature 296.00
_cell_measurement_theta_max 60.386
_cell_measurement_theta_min 4.685
_cell_volume 2090.91(17)
_computing_cell_refinement
;
SAINT V8.40B (Bruker, 2018)
;
_computing_data_collection
;
APEX4 (Bruker, 2018)
;
_computing_data_reduction
;
SAINT V8.40B (Bruker, 2018)
;
_computing_molecular_graphics
;
Ortep-3 for Windows (Farrugia, 2012)
;
_computing_publication_material
;
Olex2 1.5 (Dolomanov <i>et al.</i>,  2009)
;
_computing_structure_refinement
;
<i>SHELXL2018/3</i> (Sheldrick, 2015b)
;
_computing_structure_solution
;
<i>SHELXT2018/2</i> (Sheldrick, 2015a)
;
_diffrn_ambient_temperature 296.00
_diffrn_detector CPAD
_diffrn_detector_area_resol_mean 7.41
_diffrn_measured_fraction_theta_full 0.991
_diffrn_measured_fraction_theta_max 0.990
_diffrn_measurement_device 'three-circle diffractometer'
_diffrn_measurement_device_type 'Bruker D8 VENTURE Metaljet'
_diffrn_measurement_method '\w and \f scans'
_diffrn_measurement_specimen_support 'MiTeGen micromount'
_diffrn_radiation_monochromator 'mirror optics'
_diffrn_radiation_probe x-ray
_diffrn_radiation_type GaK\a
_diffrn_radiation_wavelength 1.34139
_diffrn_reflns_av_R_equivalents 0.0617
_diffrn_reflns_av_unetI/netI 0.0742
_diffrn_reflns_limit_h_max 11
_diffrn_reflns_limit_h_min -12
_diffrn_reflns_limit_k_max 8
_diffrn_reflns_limit_k_min -10
_diffrn_reflns_limit_l_max 35
_diffrn_reflns_limit_l_min -37
_diffrn_reflns_number 16822
_diffrn_reflns_theta_full 53.594
_diffrn_reflns_theta_max 60.678
_diffrn_reflns_theta_min 2.712
_diffrn_source 'liquid Metal X-ray source'
_diffrn_source_current 3.57
_diffrn_source_power 0.24954300000000
_diffrn_source_voltage 69.9
_exptl_absorpt_coefficient_mu 2.172
_exptl_absorpt_correction_T_max 0.7519
_exptl_absorpt_correction_T_min 0.6340
_exptl_absorpt_correction_type multi-scan
_exptl_absorpt_process_details
;
(SADABS; Krause <i>et al.</i>,  2015)
;
_exptl_crystal_colour colourless
_exptl_crystal_density_diffrn 1.591
_exptl_crystal_description block
_exptl_crystal_F_000 1024
_exptl_crystal_size_max 0.15
_exptl_crystal_size_mid 0.04
_exptl_crystal_size_min 0.03
_refine_diff_density_max 0.303
_refine_diff_density_min -0.567
_refine_ls_extinction_method none
_refine_ls_goodness_of_fit_ref 1.061
_refine_ls_hydrogen_treatment mixed
_refine_ls_matrix_type full
_refine_ls_number_parameters 296
_refine_ls_number_reflns 4757
_refine_ls_number_restraints 1
_refine_ls_restrained_S_all 1.061
_refine_ls_R_factor_all 0.0619
_refine_ls_R_factor_gt 0.0507
_refine_ls_shift/su_max 0.001
_refine_ls_shift/su_mean 0.000
_refine_ls_structure_factor_coef Fsqd
_refine_ls_weighting_details 'w=1/[\s^2^(Fo^2^)+(0.0627P)^2^+0.6864P] where P=(Fo^2^+2Fc^2^)/3'
_refine_ls_weighting_scheme calc
_refine_ls_wR_factor_gt 0.1269
_refine_ls_wR_factor_ref 0.1346
_reflns_number_gt 3870
_reflns_number_total 4757
_reflns_threshold_expression 'I > 2\s(I)'
_cod_data_source_file dj2090.cif
_cod_data_source_block I
_cod_database_code 2313040
_shelx_space_group_comment
;
The symmetry employed for this shelxl refinement is uniquely defined
by the following loop, which should always be used as a source of
symmetry information in preference to the above space-group names.
They are only intended as comments.
;
_shelx_estimated_absorpt_t_min 0.737
_shelx_estimated_absorpt_t_max 0.938

loop_
_space_group_symop_operation_xyz
'x, y, z'
'-x, y+1/2, -z+1/2'
'-x, -y, -z'
'x, -y-1/2, z-1/2'

loop_
_atom_site_type_symbol
_atom_site_label
_atom_site_fract_x
_atom_site_fract_y
_atom_site_fract_z
_atom_site_U_iso_or_equiv
_atom_site_adp_type
_atom_site_calc_flag
_atom_site_occupancy
_atom_site_disorder_assembly
_atom_site_disorder_group
Cl Cl1 0.15726(7) -0.22265(7) 0.75754(2) 0.05320(17) Uani d 1 . .
S S1 0.41955(5) 0.08312(6) 0.86482(2) 0.04185(15) Uani d 1 . .
F F1 0.2631(3) 0.8098(3) 0.51863(7) 0.1289(10) Uani d 1 . .
F F2 0.1016(2) 0.6809(3) 0.47590(5) 0.0938(6) Uani d 1 . .
F F3 0.0508(4) 0.8668(3) 0.52622(9) 0.1486(12) Uani d 1 . .
F F4 -0.04522(14) 0.08440(18) 0.61300(5) 0.0580(4) Uani d 1 . .
O O1 0.26931(19) 0.1929(2) 0.58162(6) 0.0586(4) Uani d 1 . .
O O2 -0.01763(16) 0.5228(2) 0.66334(6) 0.0524(4) Uani d 1 . .
O O3 0.46854(15) 0.1578(3) 0.76522(5) 0.0646(5) Uani d 1 . .
O O4 0.53719(19) -0.0253(2) 0.85884(6) 0.0627(4) Uani d 1 . .
O O5 0.32650(19) 0.0453(2) 0.89983(5) 0.0606(4) Uani d 1 . .
N N1 0.21468(19) 0.4603(3) 0.55298(6) 0.0480(4) Uani d 1 . .
N N2 0.13257(15) 0.3613(2) 0.62373(5) 0.0339(3) Uani d 1 . .
N N3 0.30911(17) 0.0776(2) 0.81556(5) 0.0434(4) Uani d 1 . .
N N4 0.47605(17) 0.2753(2) 0.87183(6) 0.0424(4) Uani d 1 . .
C C1 0.2099(2) 0.3278(3) 0.58558(6) 0.0402(4) Uani d 1 . .
C C2 0.1328(2) 0.6045(3) 0.55645(7) 0.0473(5) Uani d 1 . .
C C3 0.0512(2) 0.6287(3) 0.59116(7) 0.0473(5) Uani d 1 . .
H H3A -0.005284 0.726504 0.591119 0.057 Uiso calc 1 . .
C C4 0.04813(19) 0.5062(2) 0.62899(7) 0.0372(4) Uani d 1 . .
C C5 0.3111(4) 0.4303(6) 0.51634(11) 0.0935(12) Uani d 1 . .
H H5A 0.268592 0.350698 0.493493 0.140 Uiso calc 1 . .
H H5B 0.398620 0.383601 0.530459 0.140 Uiso calc 1 . .
H H5C 0.329277 0.537136 0.501082 0.140 Uiso calc 1 . .
C C6 0.1380(4) 0.7402(4) 0.51875(10) 0.0749(8) Uani d 1 . .
C C7 0.13563(18) 0.2288(2) 0.65892(6) 0.0335(4) Uani d 1 . .
C C8 0.0455(2) 0.0896(2) 0.65223(6) 0.0381(4) Uani d 1 . .
C C9 0.0479(2) -0.0459(2) 0.68336(7) 0.0398(4) Uani d 1 . .
H H9 -0.014175 -0.137955 0.678205 0.048 Uiso calc 1 . .
C C10 0.1453(2) -0.0409(2) 0.72254(6) 0.0355(4) Uani d 1 . .
C C11 0.23664(19) 0.0982(2) 0.73126(6) 0.0346(4) Uani d 1 . .
C C12 0.23085(19) 0.2322(2) 0.69850(6) 0.0357(4) Uani d 1 . .
H H12 0.292139 0.325114 0.703451 0.043 Uiso calc 1 . .
C C13 0.3499(2) 0.1113(3) 0.77162(6) 0.0405(4) Uani d 1 . .
C C14 0.6130(2) 0.3254(4) 0.85613(10) 0.0576(6) Uani d 1 . .
H H14A 0.670870 0.225101 0.853782 0.086 Uiso calc 1 . .
H H14B 0.659388 0.404079 0.878481 0.086 Uiso calc 1 . .
H H14C 0.598454 0.380058 0.825834 0.086 Uiso calc 1 . .
C C15 0.3725(2) 0.4126(3) 0.88052(8) 0.0497(5) Uani d 1 . .
H H15 0.279005 0.358768 0.880373 0.060 Uiso calc 1 . .
C C16 0.3641(4) 0.5460(4) 0.84222(13) 0.0886(10) Uani d 1 . .
H H16A 0.454678 0.600633 0.841479 0.133 Uiso calc 1 . .
H H16B 0.294374 0.630583 0.848338 0.133 Uiso calc 1 . .
H H16C 0.338001 0.492082 0.812357 0.133 Uiso calc 1 . .
C C17 0.4089(4) 0.4893(5) 0.92897(12) 0.0826(9) Uani d 1 . .
H H17A 0.408720 0.400371 0.952359 0.124 Uiso calc 1 . .
H H17B 0.340020 0.575101 0.934964 0.124 Uiso calc 1 . .
H H17C 0.501087 0.541044 0.930323 0.124 Uiso calc 1 . .
H H3 0.2223(16) 0.053(5) 0.8196(14) 0.099 Uiso d 1 . .

loop_
_atom_site_aniso_label
_atom_site_aniso_U_11
_atom_site_aniso_U_22
_atom_site_aniso_U_33
_atom_site_aniso_U_12
_atom_site_aniso_U_13
_atom_site_aniso_U_23
Cl1 0.0822(4) 0.0361(3) 0.0416(3) -0.0026(2) 0.0072(2) 0.01049(19)
S1 0.0518(3) 0.0430(3) 0.0298(2) -0.0025(2) -0.00164(18) 0.00665(17)
F1 0.184(2) 0.1263(19) 0.0737(12) -0.0961(19) -0.0038(13) 0.0371(12)
F2 0.1367(16) 0.0974(13) 0.0422(8) -0.0187(12) -0.0198(9) 0.0245(8)
F3 0.267(4) 0.0759(14) 0.1087(17) 0.0604(18) 0.049(2) 0.0549(13)
F4 0.0584(7) 0.0652(8) 0.0466(7) -0.0156(6) -0.0160(6) 0.0094(6)
O1 0.0729(10) 0.0564(10) 0.0492(9) 0.0207(8) 0.0198(8) 0.0006(7)
O2 0.0537(8) 0.0534(9) 0.0526(9) 0.0111(7) 0.0185(7) 0.0011(7)
O3 0.0402(8) 0.1143(15) 0.0396(8) -0.0170(9) 0.0060(6) 0.0086(9)
O4 0.0703(10) 0.0530(9) 0.0616(10) 0.0192(8) -0.0111(8) 0.0020(8)
O5 0.0817(11) 0.0686(11) 0.0319(7) -0.0242(9) 0.0068(7) 0.0098(7)
N1 0.0510(9) 0.0591(11) 0.0349(8) -0.0002(8) 0.0099(7) 0.0109(8)
N2 0.0377(7) 0.0333(7) 0.0313(7) 0.0035(6) 0.0057(6) 0.0055(6)
N3 0.0412(8) 0.0604(11) 0.0286(7) -0.0085(8) 0.0030(6) 0.0049(7)
N4 0.0380(8) 0.0431(9) 0.0462(9) -0.0026(7) 0.0049(7) -0.0008(7)
C1 0.0436(9) 0.0473(11) 0.0304(8) 0.0031(8) 0.0065(7) 0.0039(8)
C2 0.0605(12) 0.0409(10) 0.0386(10) -0.0075(9) -0.0053(9) 0.0094(8)
C3 0.0624(12) 0.0349(10) 0.0434(10) 0.0061(9) -0.0015(9) 0.0073(8)
C4 0.0389(9) 0.0334(9) 0.0392(9) 0.0007(7) 0.0037(7) 0.0011(7)
C5 0.099(2) 0.129(3) 0.0592(17) 0.023(2) 0.0472(17) 0.0280(18)
C6 0.119(2) 0.0560(15) 0.0480(13) -0.0129(16) 0.0003(14) 0.0202(11)
C7 0.0381(9) 0.0318(8) 0.0310(8) 0.0014(7) 0.0059(7) 0.0046(6)
C8 0.0397(9) 0.0400(10) 0.0338(9) -0.0025(8) -0.0003(7) 0.0010(7)
C9 0.0470(10) 0.0343(9) 0.0385(9) -0.0080(8) 0.0059(8) -0.0002(7)
C10 0.0454(9) 0.0313(9) 0.0313(8) 0.0026(7) 0.0111(7) 0.0041(7)
C11 0.0378(8) 0.0390(9) 0.0278(8) -0.0007(7) 0.0063(6) 0.0013(7)
C12 0.0399(9) 0.0357(9) 0.0321(8) -0.0035(7) 0.0058(7) 0.0006(7)
C13 0.0402(9) 0.0509(11) 0.0308(8) -0.0033(8) 0.0056(7) 0.0054(8)
C14 0.0381(10) 0.0663(15) 0.0690(15) -0.0073(10) 0.0079(10) -0.0055(12)
C15 0.0440(10) 0.0483(12) 0.0582(13) 0.0021(9) 0.0128(9) -0.0020(10)
C16 0.104(2) 0.0696(19) 0.096(2) 0.0323(18) 0.028(2) 0.0273(17)
C17 0.0833(19) 0.093(2) 0.0739(19) 0.0020(17) 0.0210(15) -0.0303(17)

loop_
_atom_type_symbol
_atom_type_description
_atom_type_scat_dispersion_real
_atom_type_scat_dispersion_imag
_atom_type_scat_source
C C 0.0137 0.0067 'International Tables Vol C Tables 4.2.6.8 and 6.1.1.4'
H H 0.0000 0.0000 'International Tables Vol C Tables 4.2.6.8 and 6.1.1.4'
Cl Cl 0.3281 0.5435 'International Tables Vol C Tables 4.2.6.8 and 6.1.1.4'
F F 0.0583 0.0400 'International Tables Vol C Tables 4.2.6.8 and 6.1.1.4'
N N 0.0241 0.0134 'International Tables Vol C Tables 4.2.6.8 and 6.1.1.4'
O O 0.0389 0.0241 'International Tables Vol C Tables 4.2.6.8 and 6.1.1.4'
S S 0.2925 0.4295 'International Tables Vol C Tables 4.2.6.8 and 6.1.1.4'

loop_
_geom_angle_atom_site_label_1
_geom_angle_atom_site_label_2
_geom_angle_atom_site_label_3
_geom_angle_site_symmetry_1
_geom_angle_site_symmetry_3
_geom_angle
_geom_angle_publ_flag
O4 S1 N3 . . 108.84(10) ?
O4 S1 N4 . . 108.23(10) ?
O5 S1 O4 . . 120.38(12) ?
O5 S1 N3 . . 101.61(9) ?
O5 S1 N4 . . 109.22(10) ?
N4 S1 N3 . . 107.88(9) ?
C1 N1 C5 . . 114.7(2) ?
C2 N1 C1 . . 120.31(17) ?
C2 N1 C5 . . 125.0(2) ?
C1 N2 C4 . . 125.67(15) ?
C1 N2 C7 . . 115.61(15) ?
C4 N2 C7 . . 118.63(14) ?
S1 N3 H3 . . 115(3) ?
C13 N3 S1 . . 123.65(14) ?
C13 N3 H3 . . 121(3) ?
C14 N4 S1 . . 120.59(16) ?
C14 N4 C15 . . 118.50(19) ?
C15 N4 S1 . . 118.33(14) ?
O1 C1 N1 . . 122.74(18) ?
O1 C1 N2 . . 121.51(18) ?
N2 C1 N1 . . 115.75(17) ?
N1 C2 C6 . . 117.7(2) ?
C3 C2 N1 . . 122.89(18) ?
C3 C2 C6 . . 119.4(2) ?
C2 C3 H3A . . 119.4 ?
C2 C3 C4 . . 121.14(19) ?
C4 C3 H3A . . 119.4 ?
O2 C4 N2 . . 120.91(17) ?
O2 C4 C3 . . 125.35(19) ?
N2 C4 C3 . . 113.73(17) ?
N1 C5 H5A . . 109.5 ?
N1 C5 H5B . . 109.5 ?
N1 C5 H5C . . 109.5 ?
H5A C5 H5B . . 109.5 ?
H5A C5 H5C . . 109.5 ?
H5B C5 H5C . . 109.5 ?
F1 C6 F2 . . 107.7(3) ?
F1 C6 F3 . . 105.9(3) ?
F1 C6 C2 . . 112.3(3) ?
F2 C6 C2 . . 113.0(2) ?
F3 C6 F2 . . 107.2(3) ?
F3 C6 C2 . . 110.3(3) ?
C8 C7 N2 . . 119.56(16) ?
C12 C7 N2 . . 121.79(16) ?
C12 C7 C8 . . 118.58(16) ?
F4 C8 C7 . . 118.57(16) ?
F4 C8 C9 . . 118.85(17) ?
C9 C8 C7 . . 122.55(17) ?
C8 C9 H9 . . 121.0 ?
C8 C9 C10 . . 117.95(17) ?
C10 C9 H9 . . 121.0 ?
C9 C10 Cl1 . . 116.52(14) ?
C9 C10 C11 . . 121.59(16) ?
C11 C10 Cl1 . . 121.70(14) ?
C10 C11 C12 . . 118.32(16) ?
C10 C11 C13 . . 125.29(17) ?
C12 C11 C13 . . 116.23(16) ?
C7 C12 C11 . . 120.98(17) ?
C7 C12 H12 . . 119.5 ?
C11 C12 H12 . . 119.5 ?
O3 C13 N3 . . 122.58(18) ?
O3 C13 C11 . . 120.94(17) ?
N3 C13 C11 . . 116.38(16) ?
N4 C14 H14A . . 109.5 ?
N4 C14 H14B . . 109.5 ?
N4 C14 H14C . . 109.5 ?
H14A C14 H14B . . 109.5 ?
H14A C14 H14C . . 109.5 ?
H14B C14 H14C . . 109.5 ?
N4 C15 H15 . . 107.7 ?
N4 C15 C16 . . 111.6(2) ?
N4 C15 C17 . . 109.6(2) ?
C16 C15 H15 . . 107.7 ?
C16 C15 C17 . . 112.4(3) ?
C17 C15 H15 . . 107.7 ?
C15 C16 H16A . . 109.5 ?
C15 C16 H16B . . 109.5 ?
C15 C16 H16C . . 109.5 ?
H16A C16 H16B . . 109.5 ?
H16A C16 H16C . . 109.5 ?
H16B C16 H16C . . 109.5 ?
C15 C17 H17A . . 109.5 ?
C15 C17 H17B . . 109.5 ?
C15 C17 H17C . . 109.5 ?
H17A C17 H17B . . 109.5 ?
H17A C17 H17C . . 109.5 ?
H17B C17 H17C . . 109.5 ?

loop_
_geom_bond_atom_site_label_1
_geom_bond_atom_site_label_2
_geom_bond_site_symmetry_2
_geom_bond_distance
_geom_bond_publ_flag
Cl1 C10 . 1.7269(18) ?
S1 O4 . 1.4210(17) ?
S1 O5 . 1.4207(16) ?
S1 N3 . 1.6727(16) ?
S1 N4 . 1.5940(18) ?
F1 C6 . 1.305(4) ?
F2 C6 . 1.320(3) ?
F3 C6 . 1.315(4) ?
F4 C8 . 1.347(2) ?
O1 C1 . 1.201(3) ?
O2 C4 . 1.214(2) ?
O3 C13 . 1.211(2) ?
N1 C1 . 1.390(3) ?
N1 C2 . 1.373(3) ?
N1 C5 . 1.467(3) ?
N2 C1 . 1.389(2) ?
N2 C4 . 1.398(2) ?
N2 C7 . 1.435(2) ?
N3 C13 . 1.368(2) ?
N3 H3 . 0.862(10) ?
N4 C14 . 1.464(3) ?
N4 C15 . 1.487(3) ?
C2 C3 . 1.323(3) ?
C2 C6 . 1.509(3) ?
C3 H3A . 0.9300 ?
C3 C4 . 1.440(3) ?
C5 H5A . 0.9600 ?
C5 H5B . 0.9600 ?
C5 H5C . 0.9600 ?
C7 C8 . 1.382(3) ?
C7 C12 . 1.379(3) ?
C8 C9 . 1.376(3) ?
C9 H9 . 0.9300 ?
C9 C10 . 1.383(3) ?
C10 C11 . 1.394(3) ?
C11 C12 . 1.396(3) ?
C11 C13 . 1.503(3) ?
C12 H12 . 0.9300 ?
C14 H14A . 0.9600 ?
C14 H14B . 0.9600 ?
C14 H14C . 0.9600 ?
C15 H15 . 0.9800 ?
C15 C16 . 1.502(4) ?
C15 C17 . 1.514(4) ?
C16 H16A . 0.9600 ?
C16 H16B . 0.9600 ?
C16 H16C . 0.9600 ?
C17 H17A . 0.9600 ?
C17 H17B . 0.9600 ?
C17 H17C . 0.9600 ?

loop_
_geom_hbond_atom_site_label_D
_geom_hbond_atom_site_label_H
_geom_hbond_atom_site_label_A
_geom_hbond_site_symmetry_A
_geom_hbond_distance_DH
_geom_hbond_distance_HA
_geom_hbond_distance_DA
_geom_hbond_angle_DHA
_geom_hbond_publ_flag
C14 H14B O1 2_656 0.96 2.58 3.492(3) 158.8 yes
C17 H17C O1 2_656 0.96 2.53 3.475(4) 169.5 yes
N3 H3 O2 2_546 0.862(10) 2.057(12) 2.913(2) 172(4) yes

loop_
_geom_torsion_atom_site_label_1
_geom_torsion_atom_site_label_2
_geom_torsion_atom_site_label_3
_geom_torsion_atom_site_label_4
_geom_torsion_site_symmetry_1
_geom_torsion_site_symmetry_2
_geom_torsion_site_symmetry_3
_geom_torsion_site_symmetry_4
_geom_torsion
_geom_torsion_publ_flag
Cl1 C10 C11 C12 . . . . 173.02(14) ?
Cl1 C10 C11 C13 . . . . -2.2(3) ?
S1 N3 C13 O3 . . . . -4.3(3) ?
S1 N3 C13 C11 . . . . 179.30(14) ?
S1 N4 C15 C16 . . . . -118.2(2) ?
S1 N4 C15 C17 . . . . 116.6(2) ?
F4 C8 C9 C10 . . . . 177.70(17) ?
O4 S1 N3 C13 . . . . -53.8(2) ?
O4 S1 N4 C14 . . . . 20.6(2) ?
O4 S1 N4 C15 . . . . -177.87(15) ?
O5 S1 N3 C13 . . . . 178.16(19) ?
O5 S1 N4 C14 . . . . 153.35(17) ?
O5 S1 N4 C15 . . . . -45.13(18) ?
N1 C2 C3 C4 . . . . 2.7(3) ?
N1 C2 C6 F1 . . . . -64.0(3) ?
N1 C2 C6 F2 . . . . 58.0(4) ?
N1 C2 C6 F3 . . . . 178.0(3) ?
N2 C7 C8 F4 . . . . -1.4(3) ?
N2 C7 C8 C9 . . . . 176.67(17) ?
N2 C7 C12 C11 . . . . -177.02(16) ?
N3 S1 N4 C14 . . . . -97.00(18) ?
N3 S1 N4 C15 . . . . 64.52(17) ?
N4 S1 N3 C13 . . . . 63.4(2) ?
C1 N1 C2 C3 . . . . 2.8(3) ?
C1 N1 C2 C6 . . . . -177.4(2) ?
C1 N2 C4 O2 . . . . 178.75(19) ?
C1 N2 C4 C3 . . . . -2.5(3) ?
C1 N2 C7 C8 . . . . -82.4(2) ?
C1 N2 C7 C12 . . . . 94.6(2) ?
C2 N1 C1 O1 . . . . 173.0(2) ?
C2 N1 C1 N2 . . . . -7.5(3) ?
C2 C3 C4 O2 . . . . 175.8(2) ?
C2 C3 C4 N2 . . . . -2.8(3) ?
C3 C2 C6 F1 . . . . 115.8(3) ?
C3 C2 C6 F2 . . . . -122.1(3) ?
C3 C2 C6 F3 . . . . -2.1(4) ?
C4 N2 C1 O1 . . . . -172.92(19) ?
C4 N2 C1 N1 . . . . 7.6(3) ?
C4 N2 C7 C8 . . . . 94.3(2) ?
C4 N2 C7 C12 . . . . -88.8(2) ?
C5 N1 C1 O1 . . . . -6.8(3) ?
C5 N1 C1 N2 . . . . 172.7(2) ?
C5 N1 C2 C3 . . . . -177.5(3) ?
C5 N1 C2 C6 . . . . 2.4(4) ?
C6 C2 C3 C4 . . . . -177.1(2) ?
C7 N2 C1 O1 . . . . 3.4(3) ?
C7 N2 C1 N1 . . . . -176.01(16) ?
C7 N2 C4 O2 . . . . 2.5(3) ?
C7 N2 C4 C3 . . . . -178.81(17) ?
C7 C8 C9 C10 . . . . -0.3(3) ?
C8 C7 C12 C11 . . . . 0.0(3) ?
C8 C9 C10 Cl1 . . . . -173.66(15) ?
C8 C9 C10 C11 . . . . 1.5(3) ?
C9 C10 C11 C12 . . . . -1.9(3) ?
C9 C10 C11 C13 . . . . -177.16(17) ?
C10 C11 C12 C7 . . . . 1.1(3) ?
C10 C11 C13 O3 . . . . 133.1(2) ?
C10 C11 C13 N3 . . . . -50.5(3) ?
C12 C7 C8 F4 . . . . -178.46(17) ?
C12 C7 C8 C9 . . . . -0.4(3) ?
C12 C11 C13 O3 . . . . -42.2(3) ?
C12 C11 C13 N3 . . . . 134.22(19) ?
C13 C11 C12 C7 . . . . 176.79(17) ?
C14 N4 C15 C16 . . . . 43.7(3) ?
C14 N4 C15 C17 . . . . -81.5(3) ?
